data_2223064
loop_
_publ_author_name
'Li, Hai-Yan'
'Wang, Li-Jun'
'Wang, Qiang'
'Zeng, Qing-Fu'

_publ_section_title Bis{2-[3-(dimethylamino)propyliminomethyl]-4,6-disulfanylphenolato}cobalt(II)
_journal_coeditor_code HB5029
_journal_issue 9
_journal_name_full 'Acta Crystallographica Section E'
_journal_page_first m1073
_journal_paper_doi 10.1107/S1600536809031389
_journal_volume 65
_journal_year 2009
_chemical_formula_iupac '[Co (C12 H17 N2 O S2)2]'
_chemical_formula_moiety 'C24 H34 Co N4 O2 S4'
_chemical_formula_sum 'C24 H34 Co N4 O2 S4'
_chemical_formula_weight 597.72
_chemical_name_systematic
;
Bis{2-[3-(dimethylamino)propyliminomethyl]-4,6-disulfanylphenolato}cobalt(II)
;
_space_group_IT_number 2
_symmetry_cell_setting triclinic
_symmetry_space_group_name_Hall '-P 1'
_symmetry_space_group_name_H-M 'P -1'
_atom_sites_solution_hydrogens geom
_atom_sites_solution_primary direct
_atom_sites_solution_secondary difmap
_audit_creation_method SHELXL-97
_cell_angle_alpha 103.272(8)
_cell_angle_beta 110.910(8)
_cell_angle_gamma 90.612(8)
_cell_formula_units_Z 2
_cell_length_a 9.4100(18)
_cell_length_b 12.5482(18)
_cell_length_c 12.6032(18)
_cell_measurement_reflns_used 25
_cell_measurement_temperature 296(2)
_cell_measurement_theta_max 12
_cell_measurement_theta_min 9
_cell_volume 1346.0(4)
_computing_cell_refinement 'CAD-4 Software (Enraf--Nonius, 1989)'
_computing_data_collection 'CAD-4 Software (Enraf--Nonius, 1989)'
_computing_data_reduction 'XCAD4 (Harms & Wocadlo, 1995)'
_computing_molecular_graphics 'SHELXTL (Sheldrick, 2008)'
_computing_publication_material 'SHELXTL (Sheldrick, 2008)'
_computing_structure_refinement 'SHELXL97 (Sheldrick, 2008)'
_computing_structure_solution 'SHELXS97 (Sheldrick, 2008)'
_diffrn_ambient_temperature 296(2)
_diffrn_measured_fraction_theta_full 0.982
_diffrn_measured_fraction_theta_max 0.982
_diffrn_measurement_device_type 'Enraf--Nonius CAD-4'
_diffrn_measurement_method \w/2\q
_diffrn_radiation_monochromator graphite
_diffrn_radiation_source 'fine-focus sealed tube'
_diffrn_radiation_type MoK\a
_diffrn_radiation_wavelength 0.71073
_diffrn_reflns_av_R_equivalents 0.0217
_diffrn_reflns_av_sigmaI/netI 0.0465
_diffrn_reflns_limit_h_max 9
_diffrn_reflns_limit_h_min -11
_diffrn_reflns_limit_k_max 15
_diffrn_reflns_limit_k_min -15
_diffrn_reflns_limit_l_max 15
_diffrn_reflns_limit_l_min -15
_diffrn_reflns_number 7433
_diffrn_reflns_theta_full 26.00
_diffrn_reflns_theta_max 26.00
_diffrn_reflns_theta_min 1.68
_diffrn_standards_decay_% 0
_diffrn_standards_interval_count 0
_diffrn_standards_interval_time 0
_diffrn_standards_number 0
_exptl_absorpt_coefficient_mu 0.978
_exptl_absorpt_correction_T_max 0.758
_exptl_absorpt_correction_T_min 0.696
_exptl_absorpt_correction_type psi-scan
_exptl_absorpt_process_details '(North <i>et al.</i>,  1968)'
_exptl_crystal_colour red
_exptl_crystal_density_diffrn 1.475
_exptl_crystal_density_method 'not measured'
_exptl_crystal_description block
_exptl_crystal_F_000 626
_exptl_crystal_size_max 0.40
_exptl_crystal_size_mid 0.30
_exptl_crystal_size_min 0.30
_refine_diff_density_max 0.426
_refine_diff_density_min -0.577
_refine_ls_extinction_method none
_refine_ls_goodness_of_fit_ref 1.019
_refine_ls_hydrogen_treatment constr
_refine_ls_matrix_type full
_refine_ls_number_parameters 324
_refine_ls_number_reflns 5221
_refine_ls_number_restraints 0
_refine_ls_restrained_S_all 1.019
_refine_ls_R_factor_all 0.0688
_refine_ls_R_factor_gt 0.0415
_refine_ls_shift/su_max 0.044
_refine_ls_shift/su_mean 0.001
_refine_ls_structure_factor_coef Fsqd
_refine_ls_weighting_details 'calc w=1/[\s^2^(Fo^2^)+(0.0746P)^2^+0.0983P] where P=(Fo^2^+2Fc^2^)/3'
_refine_ls_weighting_scheme calc
_refine_ls_wR_factor_gt 0.1085
_refine_ls_wR_factor_ref 0.1287
_reflns_number_gt 3718
_reflns_number_total 5221
_reflns_threshold_expression I>2\s(I)
_cod_data_source_file hb5029.cif
_cod_data_source_block I
_cod_database_code 2223064
_cod_database_fobs_code 2223064

loop_
_symmetry_equiv_pos_as_xyz
'x, y, z'
'-x, -y, -z'

loop_
_atom_site_type_symbol
_atom_site_label
_atom_site_fract_x
_atom_site_fract_y
_atom_site_fract_z
_atom_site_U_iso_or_equiv
_atom_site_adp_type
_atom_site_calc_flag
_atom_site_refinement_flags
_atom_site_occupancy
_atom_site_disorder_assembly
_atom_site_disorder_group
C C1 1.0983(4) 0.3759(3) 0.4418(3) 0.0477(8) Uani d . 1 . .
C C2 0.9888(4) 0.2914(3) 0.4161(3) 0.0476(8) Uani d . 1 . .
H H2 1.0080 0.2395 0.4604 0.057 Uiso calc R 1 . .
C C3 0.8478(4) 0.2825(3) 0.3235(3) 0.0425(7) Uani d . 1 . .
C C4 0.8150(3) 0.3595(2) 0.2533(3) 0.0381(7) Uani d . 1 . .
C C5 0.9338(3) 0.4458(3) 0.2854(3) 0.0425(7) Uani d . 1 . .
C C6 1.0703(4) 0.4550(3) 0.3766(3) 0.0476(8) Uani d . 1 . .
H H6 1.1439 0.5133 0.3952 0.057 Uiso calc R 1 . .
C C7 0.7338(4) 0.1967(3) 0.3078(3) 0.0481(8) Uani d . 1 . .
H H7 0.7579 0.1559 0.3637 0.058 Uiso calc R 1 . .
C C8 0.4970(4) 0.0922(3) 0.2368(3) 0.0589(10) Uani d . 1 . .
H H8A 0.5537 0.0514 0.2923 0.071 Uiso calc R 1 . .
H H8B 0.4444 0.0402 0.1617 0.071 Uiso calc R 1 . .
C C9 0.3798(5) 0.1534(4) 0.2797(4) 0.0736(12) Uani d . 1 . .
H H9A 0.3209 0.1008 0.2975 0.088 Uiso calc R 1 . .
H H9B 0.4353 0.2075 0.3526 0.088 Uiso calc R 1 . .
C C10 0.2674(4) 0.2124(3) 0.1965(4) 0.0615(10) Uani d . 1 . .
H H10A 0.2108 0.1588 0.1235 0.074 Uiso calc R 1 . .
H H10B 0.1945 0.2418 0.2310 0.074 Uiso calc R 1 . .
C C11 0.4185(5) 0.3916(3) 0.2747(4) 0.0718(12) Uani d . 1 . .
H H11A 0.4459 0.4545 0.2522 0.108 Uiso calc R 1 . .
H H11B 0.5092 0.3668 0.3234 0.108 Uiso calc R 1 . .
H H11C 0.3523 0.4114 0.3175 0.108 Uiso calc R 1 . .
C C12 0.2176(4) 0.3474(3) 0.0846(4) 0.0714(12) Uani d . 1 . .
H H12A 0.1471 0.3782 0.1197 0.107 Uiso calc R 1 . .
H H12B 0.1642 0.2892 0.0163 0.107 Uiso calc R 1 . .
H H12C 0.2623 0.4036 0.0624 0.107 Uiso calc R 1 . .
C C13 0.2718(3) 0.0922(2) -0.0969(3) 0.0392(7) Uani d . 1 . .
C C14 0.1551(4) 0.0039(3) -0.1298(3) 0.0444(8) Uani d . 1 . .
C C15 0.0298(4) -0.0161(3) -0.2317(3) 0.0491(8) Uani d . 1 . .
H H15 -0.0441 -0.0741 -0.2496 0.059 Uiso calc R 1 . .
C C16 0.0137(4) 0.0506(3) -0.3085(3) 0.0473(8) Uani d . 1 . .
C C17 0.1211(4) 0.1372(3) -0.2818(3) 0.0468(8) Uani d . 1 . .
H H17 0.1089 0.1814 -0.3338 0.056 Uiso calc R 1 . .
C C18 0.2487(3) 0.1596(3) -0.1770(3) 0.0402(7) Uani d . 1 . .
C C19 0.3602(4) 0.2499(3) -0.1558(3) 0.0410(7) Uani d . 1 . .
H H19 0.3446 0.2842 -0.2165 0.049 Uiso calc R 1 . .
C C20 0.5820(4) 0.3734(2) -0.0702(3) 0.0426(8) Uani d . 1 . .
H H20A 0.6134 0.4327 0.0007 0.051 Uiso calc R 1 . .
H H20B 0.5278 0.4038 -0.1360 0.051 Uiso calc R 1 . .
C C21 0.7228(4) 0.3244(3) -0.0862(3) 0.0492(8) Uani d . 1 . .
H H21A 0.7857 0.3812 -0.0948 0.059 Uiso calc R 1 . .
H H21B 0.7822 0.3021 -0.0158 0.059 Uiso calc R 1 . .
C C22 0.6870(4) 0.2261(3) -0.1911(3) 0.0518(9) Uani d . 1 . .
H H22A 0.7819 0.2021 -0.1975 0.062 Uiso calc R 1 . .
H H22B 0.6342 0.1659 -0.1788 0.062 Uiso calc R 1 . .
C C23 0.5051(5) 0.1534(3) -0.3889(4) 0.0679(11) Uani d . 1 . .
H H23A 0.4458 0.1732 -0.4598 0.102 Uiso calc R 1 . .
H H23B 0.4381 0.1203 -0.3605 0.102 Uiso calc R 1 . .
H H23C 0.5744 0.1020 -0.4044 0.102 Uiso calc R 1 . .
C C24 0.6821(5) 0.3107(3) -0.3452(4) 0.0685(11) Uani d . 1 . .
H H24A 0.7578 0.2658 -0.3609 0.103 Uiso calc R 1 . .
H H24B 0.7318 0.3779 -0.2880 0.103 Uiso calc R 1 . .
H H24C 0.6164 0.3272 -0.4163 0.103 Uiso calc R 1 . .
Co Co1 0.52925(4) 0.23544(3) 0.08521(3) 0.03191(14) Uani d . 1 . .
N N1 0.6028(3) 0.1710(2) 0.2245(2) 0.0474(7) Uani d . 1 . .
N N2 0.3391(3) 0.3031(2) 0.1696(3) 0.0528(7) Uani d . 1 . .
N N3 0.4787(3) 0.2878(2) -0.0621(2) 0.0394(6) Uani d . 1 . .
N N4 0.5922(3) 0.2520(2) -0.3004(2) 0.0474(7) Uani d . 1 . .
O O1 0.6877(2) 0.35591(18) 0.16610(19) 0.0471(5) Uani d . 1 . .
O O2 0.3892(2) 0.10552(17) -0.00081(19) 0.0468(5) Uani d . 1 . .
S S1 0.90029(11) 0.54412(8) 0.20420(9) 0.0586(3) Uani d . 1 . .
H H1 0.8663 0.4994 0.1023 0.088 Uiso calc R 1 . .
S S2 1.27446(11) 0.38591(10) 0.55553(9) 0.0675(3) Uani d . 1 . .
H H2A 1.2950 0.2982 0.5781 0.101 Uiso calc R 1 . .
S S3 0.17582(12) -0.08143(8) -0.03595(9) 0.0622(3) Uani d . 1 . .
H H3 0.2279 -0.0276 0.0638 0.093 Uiso calc R 1 . .
S S4 -0.14439(11) 0.02070(9) -0.43967(9) 0.0659(3) Uani d . 1 . .
H H4 -0.1689 0.1019 -0.4757 0.099 Uiso calc R 1 . .

loop_
_atom_site_aniso_label
_atom_site_aniso_U_11
_atom_site_aniso_U_22
_atom_site_aniso_U_33
_atom_site_aniso_U_12
_atom_site_aniso_U_13
_atom_site_aniso_U_23
C1 0.0326(17) 0.059(2) 0.0439(19) 0.0020(16) 0.0116(15) 0.0034(16)
C2 0.0425(19) 0.056(2) 0.0388(18) 0.0019(16) 0.0090(15) 0.0121(16)
C3 0.0371(17) 0.0453(18) 0.0431(18) -0.0015(14) 0.0141(15) 0.0084(15)
C4 0.0344(17) 0.0406(17) 0.0392(17) 0.0012(13) 0.0147(14) 0.0079(14)
C5 0.0349(17) 0.0433(18) 0.049(2) -0.0014(14) 0.0176(15) 0.0065(15)
C6 0.0309(17) 0.049(2) 0.056(2) -0.0069(15) 0.0172(16) -0.0008(17)
C7 0.048(2) 0.049(2) 0.046(2) -0.0007(16) 0.0118(17) 0.0204(16)
C8 0.057(2) 0.057(2) 0.060(2) -0.0175(18) 0.0081(19) 0.0317(19)
C9 0.074(3) 0.090(3) 0.066(3) -0.021(2) 0.032(2) 0.030(2)
C10 0.053(2) 0.065(2) 0.074(3) -0.0110(19) 0.037(2) 0.012(2)
C11 0.077(3) 0.064(3) 0.075(3) -0.013(2) 0.045(2) -0.007(2)
C12 0.059(3) 0.073(3) 0.092(3) 0.017(2) 0.037(2) 0.024(3)
C13 0.0336(17) 0.0399(17) 0.0416(18) -0.0004(13) 0.0131(14) 0.0070(14)
C14 0.0403(18) 0.0389(18) 0.052(2) -0.0026(14) 0.0164(16) 0.0085(15)
C15 0.0365(18) 0.047(2) 0.059(2) -0.0058(15) 0.0186(16) 0.0028(17)
C16 0.0332(17) 0.056(2) 0.047(2) 0.0004(15) 0.0132(15) 0.0055(16)
C17 0.0379(18) 0.058(2) 0.0435(19) 0.0015(16) 0.0138(15) 0.0138(16)
C18 0.0342(17) 0.0443(18) 0.0424(18) 0.0008(14) 0.0150(14) 0.0104(14)
C19 0.0378(18) 0.0455(18) 0.0426(19) 0.0020(14) 0.0159(15) 0.0148(15)
C20 0.0462(19) 0.0381(17) 0.0417(18) -0.0084(14) 0.0138(15) 0.0113(14)
C21 0.0410(19) 0.053(2) 0.054(2) -0.0061(16) 0.0169(16) 0.0169(17)
C22 0.048(2) 0.054(2) 0.060(2) 0.0040(17) 0.0252(18) 0.0183(18)
C23 0.074(3) 0.063(3) 0.063(3) -0.011(2) 0.028(2) 0.005(2)
C24 0.079(3) 0.066(3) 0.071(3) -0.008(2) 0.038(2) 0.022(2)
Co1 0.0278(2) 0.0329(2) 0.0329(2) -0.00619(16) 0.00689(17) 0.01176(17)
N1 0.0420(16) 0.0451(16) 0.0528(17) -0.0079(13) 0.0119(14) 0.0179(13)
N2 0.0532(18) 0.0510(17) 0.0589(19) -0.0032(14) 0.0285(15) 0.0107(15)
N3 0.0354(14) 0.0402(15) 0.0440(16) -0.0024(12) 0.0149(13) 0.0128(12)
N4 0.0480(17) 0.0489(17) 0.0499(17) -0.0031(13) 0.0230(14) 0.0134(13)
O1 0.0384(13) 0.0505(13) 0.0474(13) -0.0090(10) 0.0072(10) 0.0174(11)
O2 0.0438(13) 0.0453(13) 0.0446(13) -0.0062(10) 0.0060(10) 0.0152(10)
S1 0.0502(5) 0.0510(5) 0.0719(7) -0.0105(4) 0.0145(5) 0.0242(5)
S2 0.0368(5) 0.0930(8) 0.0551(6) -0.0024(5) 0.0001(4) 0.0128(5)
S3 0.0628(6) 0.0505(6) 0.0667(6) -0.0164(5) 0.0108(5) 0.0243(5)
S4 0.0386(5) 0.0860(7) 0.0545(6) -0.0090(5) 0.0002(4) 0.0098(5)

loop_
_atom_type_symbol
_atom_type_description
_atom_type_scat_dispersion_real
_atom_type_scat_dispersion_imag
_atom_type_scat_source
C C 0.0033 0.0016 'International Tables Vol C Tables 4.2.6.8 and 6.1.1.4'
H H 0.0000 0.0000 'International Tables Vol C Tables 4.2.6.8 and 6.1.1.4'
S S 0.1246 0.1234 'International Tables Vol C Tables 4.2.6.8 and 6.1.1.4'
Co Co 0.3494 0.9721 'International Tables Vol C Tables 4.2.6.8 and 6.1.1.4'
N N 0.0061 0.0033 'International Tables Vol C Tables 4.2.6.8 and 6.1.1.4'
O O 0.0106 0.0060 'International Tables Vol C Tables 4.2.6.8 and 6.1.1.4'

loop_
_geom_angle_atom_site_label_1
_geom_angle_atom_site_label_2
_geom_angle_atom_site_label_3
_geom_angle_site_symmetry_1
_geom_angle_site_symmetry_3
_geom_angle
_geom_angle_publ_flag
C2 C1 C6 . . 120.4(3) ?
C2 C1 S2 . . 120.4(3) ?
C6 C1 S2 . . 119.2(3) ?
C1 C2 C3 . . 120.4(3) ?
C1 C2 H2 . . 119.8 ?
C3 C2 H2 . . 119.8 ?
C2 C3 C4 . . 121.4(3) ?
C2 C3 C7 . . 117.2(3) ?
C4 C3 C7 . . 121.3(3) ?
O1 C4 C3 . . 124.6(3) ?
O1 C4 C5 . . 120.2(3) ?
C3 C4 C5 . . 115.2(3) ?
C6 C5 C4 . . 123.3(3) ?
C6 C5 S1 . . 119.1(2) ?
C4 C5 S1 . . 117.7(2) ?
C5 C6 C1 . . 119.4(3) ?
C5 C6 H6 . . 120.3 ?
C1 C6 H6 . . 120.3 ?
N1 C7 C3 . . 126.6(3) ?
N1 C7 H7 . . 116.7 ?
C3 C7 H7 . . 116.7 ?
N1 C8 C9 . . 110.0(3) ?
N1 C8 H8A . . 109.7 ?
C9 C8 H8A . . 109.7 ?
N1 C8 H8B . . 109.7 ?
C9 C8 H8B . . 109.7 ?
H8A C8 H8B . . 108.2 ?
C10 C9 C8 . . 117.0(3) ?
C10 C9 H9A . . 108.0 ?
C8 C9 H9A . . 108.0 ?
C10 C9 H9B . . 108.0 ?
C8 C9 H9B . . 108.0 ?
H9A C9 H9B . . 107.3 ?
N2 C10 C9 . . 114.7(3) ?
N2 C10 H10A . . 108.6 ?
C9 C10 H10A . . 108.6 ?
N2 C10 H10B . . 108.6 ?
C9 C10 H10B . . 108.6 ?
H10A C10 H10B . . 107.6 ?
N2 C11 H11A . . 109.5 ?
N2 C11 H11B . . 109.5 ?
H11A C11 H11B . . 109.5 ?
N2 C11 H11C . . 109.5 ?
H11A C11 H11C . . 109.5 ?
H11B C11 H11C . . 109.5 ?
N2 C12 H12A . . 109.5 ?
N2 C12 H12B . . 109.5 ?
H12A C12 H12B . . 109.5 ?
N2 C12 H12C . . 109.5 ?
H12A C12 H12C . . 109.5 ?
H12B C12 H12C . . 109.5 ?
O2 C13 C18 . . 124.4(3) ?
O2 C13 C14 . . 120.1(3) ?
C18 C13 C14 . . 115.6(3) ?
C15 C14 C13 . . 122.9(3) ?
C15 C14 S3 . . 119.1(2) ?
C13 C14 S3 . . 118.0(2) ?
C14 C15 C16 . . 119.5(3) ?
C14 C15 H15 . . 120.2 ?
C16 C15 H15 . . 120.2 ?
C17 C16 C15 . . 120.5(3) ?
C17 C16 S4 . . 121.0(3) ?
C15 C16 S4 . . 118.5(3) ?
C16 C17 C18 . . 120.6(3) ?
C16 C17 H17 . . 119.7 ?
C18 C17 H17 . . 119.7 ?
C17 C18 C13 . . 121.0(3) ?
C17 C18 C19 . . 117.8(3) ?
C13 C18 C19 . . 121.2(3) ?
N3 C19 C18 . . 127.0(3) ?
N3 C19 H19 . . 116.5 ?
C18 C19 H19 . . 116.5 ?
N3 C20 C21 . . 110.5(2) ?
N3 C20 H20A . . 109.6 ?
C21 C20 H20A . . 109.6 ?
N3 C20 H20B . . 109.6 ?
C21 C20 H20B . . 109.6 ?
H20A C20 H20B . . 108.1 ?
C22 C21 C20 . . 114.2(3) ?
C22 C21 H21A . . 108.7 ?
C20 C21 H21A . . 108.7 ?
C22 C21 H21B . . 108.7 ?
C20 C21 H21B . . 108.7 ?
H21A C21 H21B . . 107.6 ?
N4 C22 C21 . . 112.0(3) ?
N4 C22 H22A . . 109.2 ?
C21 C22 H22A . . 109.2 ?
N4 C22 H22B . . 109.2 ?
C21 C22 H22B . . 109.2 ?
H22A C22 H22B . . 107.9 ?
N4 C23 H23A . . 109.5 ?
N4 C23 H23B . . 109.5 ?
H23A C23 H23B . . 109.5 ?
N4 C23 H23C . . 109.5 ?
H23A C23 H23C . . 109.5 ?
H23B C23 H23C . . 109.5 ?
N4 C24 H24A . . 109.5 ?
N4 C24 H24B . . 109.5 ?
H24A C24 H24B . . 109.5 ?
N4 C24 H24C . . 109.5 ?
H24A C24 H24C . . 109.5 ?
H24B C24 H24C . . 109.5 ?
O2 Co1 O1 . . 173.14(10) ?
O2 Co1 N1 . . 89.21(10) ?
O1 Co1 N1 . . 90.08(10) ?
O2 Co1 N3 . . 90.29(9) ?
O1 Co1 N3 . . 89.40(9) ?
N1 Co1 N3 . . 171.48(11) ?
C7 N1 C8 . . 116.5(3) ?
C7 N1 Co1 . . 125.1(2) ?
C8 N1 Co1 . . 118.3(2) ?
C11 N2 C12 . . 109.4(3) ?
C11 N2 C10 . . 112.0(3) ?
C12 N2 C10 . . 108.0(3) ?
C19 N3 C20 . . 115.0(3) ?
C19 N3 Co1 . . 124.1(2) ?
C20 N3 Co1 . . 120.83(19) ?
C24 N4 C22 . . 111.6(3) ?
C24 N4 C23 . . 110.9(3) ?
C22 N4 C23 . . 111.7(3) ?
C4 O1 Co1 . . 128.2(2) ?
C13 O2 Co1 . . 128.09(19) ?
C5 S1 H1 . . 109.5 ?
C1 S2 H2A . . 109.5 ?
C14 S3 H3 . . 109.5 ?
C16 S4 H4 . . 109.5 ?

loop_
_geom_bond_atom_site_label_1
_geom_bond_atom_site_label_2
_geom_bond_site_symmetry_2
_geom_bond_distance
_geom_bond_publ_flag
C1 C2 . 1.368(4) ?
C1 C6 . 1.397(5) ?
C1 S2 . 1.743(3) ?
C2 C3 . 1.402(4) ?
C2 H2 . 0.9300 ?
C3 C4 . 1.420(4) ?
C3 C7 . 1.440(4) ?
C4 O1 . 1.297(4) ?
C4 C5 . 1.426(4) ?
C5 C6 . 1.367(4) ?
C5 S1 . 1.740(3) ?
C6 H6 . 0.9300 ?
C7 N1 . 1.280(4) ?
C7 H7 . 0.9300 ?
C8 N1 . 1.467(4) ?
C8 C9 . 1.533(6) ?
C8 H8A . 0.9700 ?
C8 H8B . 0.9700 ?
C9 C10 . 1.533(5) ?
C9 H9A . 0.9700 ?
C9 H9B . 0.9700 ?
C10 N2 . 1.479(4) ?
C10 H10A . 0.9700 ?
C10 H10B . 0.9700 ?
C11 N2 . 1.465(5) ?
C11 H11A . 0.9600 ?
C11 H11B . 0.9600 ?
C11 H11C . 0.9600 ?
C12 N2 . 1.475(5) ?
C12 H12A . 0.9600 ?
C12 H12B . 0.9600 ?
C12 H12C . 0.9600 ?
C13 O2 . 1.290(4) ?
C13 C18 . 1.422(4) ?
C13 C14 . 1.429(4) ?
C14 C15 . 1.367(5) ?
C14 S3 . 1.733(3) ?
C15 C16 . 1.389(5) ?
C15 H15 . 0.9300 ?
C16 C17 . 1.371(4) ?
C16 S4 . 1.742(3) ?
C17 C18 . 1.398(4) ?
C17 H17 . 0.9300 ?
C18 C19 . 1.447(4) ?
C19 N3 . 1.287(4) ?
C19 H19 . 0.9300 ?
C20 N3 . 1.486(3) ?
C20 C21 . 1.525(4) ?
C20 H20A . 0.9700 ?
C20 H20B . 0.9700 ?
C21 C22 . 1.519(5) ?
C21 H21A . 0.9700 ?
C21 H21B . 0.9700 ?
C22 N4 . 1.460(4) ?
C22 H22A . 0.9700 ?
C22 H22B . 0.9700 ?
C23 N4 . 1.462(4) ?
C23 H23A . 0.9600 ?
C23 H23B . 0.9600 ?
C23 H23C . 0.9600 ?
C24 N4 . 1.448(4) ?
C24 H24A . 0.9600 ?
C24 H24B . 0.9600 ?
C24 H24C . 0.9600 ?
Co1 O2 . 1.922(2) y
Co1 O1 . 1.925(2) y
Co1 N1 . 2.003(3) y
Co1 N3 . 2.011(2) y
S1 H1 . 1.2000 ?
S2 H2A . 1.2000 ?
S3 H3 . 1.2000 ?
S4 H4 . 1.2000 ?
